data_7027917
loop_
_publ_author_name
'L\"u, Jian'
'Gao, Shui-Ying'
'Lin, Jing-Xiang'
'Shi, Lin-Xi'
'Cao, Rong'
'Batten, Stuart R.'

_publ_section_title
;
 Systematic investigation on the coordination chemistry of a sulfonated
 monoazo dye: Ligand-dominated d- and f-block derivatives
;
_journal_issue 11
_journal_name_full 'Dalton Transactions'
_journal_page_first 1944
_journal_page_last 1953
_journal_paper_doi 10.1039/b814774d
_journal_year 2009
_chemical_formula_sum 'C12 H15 N3 O5 S'
_chemical_formula_weight 313.33
_chemical_name_systematic
;
?
;
_space_group_IT_number 2
_symmetry_cell_setting triclinic
_symmetry_space_group_name_Hall '-P 1'
_symmetry_space_group_name_H-M 'P -1'
_atom_sites_solution_hydrogens geom
_atom_sites_solution_primary direct
_atom_sites_solution_secondary difmap
_audit_creation_method SHELXL-97
_cell_angle_alpha 85.964(15)
_cell_angle_beta 84.380(14)
_cell_angle_gamma 70.814(13)
_cell_formula_units_Z 4
_cell_length_a 8.049(4)
_cell_length_b 11.470(5)
_cell_length_c 16.228(8)
_cell_measurement_reflns_used 6382
_cell_measurement_temperature 293(2)
_cell_measurement_theta_max 27.50
_cell_measurement_theta_min 2.22
_cell_volume 1407.0(12)
_computing_cell_refinement 'CrystalClear (Rigaku Corp., 2000)'
_computing_data_collection 'CrystalClear (Rigaku Corp., 2000)'
_computing_data_reduction 'CrystalClear (Rigaku Corp., 2000)'
_computing_molecular_graphics 'SHELXL-97 (Sheldrick, 1997)'
_computing_publication_material 'SHELXL-97 (Sheldrick, 1997)'
_computing_structure_refinement 'SHELXL-97 (Sheldrick, 1997)'
_computing_structure_solution 'SHELXS-97 (Sheldrick, 1990)'
_diffrn_ambient_temperature 293(2)
_diffrn_measured_fraction_theta_full 0.989
_diffrn_measured_fraction_theta_max 0.989
_diffrn_measurement_device_type
;
Mercury70 (2x2 bin mode)
;
_diffrn_measurement_method dtprofit.ref
_diffrn_radiation_monochromator graphite
_diffrn_radiation_source 'fine-focus sealed tube'
_diffrn_radiation_type MoK\a
_diffrn_radiation_wavelength 0.71073
_diffrn_reflns_av_R_equivalents 0.0275
_diffrn_reflns_av_sigmaI/netI 0.0427
_diffrn_reflns_limit_h_max 10
_diffrn_reflns_limit_h_min -9
_diffrn_reflns_limit_k_max 14
_diffrn_reflns_limit_k_min -13
_diffrn_reflns_limit_l_max 21
_diffrn_reflns_limit_l_min -20
_diffrn_reflns_number 11014
_diffrn_reflns_theta_full 27.50
_diffrn_reflns_theta_max 27.50
_diffrn_reflns_theta_min 2.22
_diffrn_standards_decay_% none
_diffrn_standards_interval_count none
_diffrn_standards_interval_time none
_diffrn_standards_number none
_exptl_absorpt_coefficient_mu 0.256
_exptl_absorpt_correction_T_max 0.950
_exptl_absorpt_correction_T_min 0.940
_exptl_absorpt_correction_type multi-scan
_exptl_crystal_colour brown
_exptl_crystal_density_diffrn 1.479
_exptl_crystal_density_method 'not measured'
_exptl_crystal_description trunk
_exptl_crystal_F_000 656
_exptl_crystal_size_max 0.4
_exptl_crystal_size_mid 0.2
_exptl_crystal_size_min 0.2
_refine_diff_density_max 0.464
_refine_diff_density_min -0.424
_refine_diff_density_rms 0.074
_refine_ls_extinction_method SHELXL
_refine_ls_goodness_of_fit_ref 1.230
_refine_ls_hydrogen_treatment mixed
_refine_ls_matrix_type full
_refine_ls_number_parameters 435
_refine_ls_number_reflns 6382
_refine_ls_number_restraints 0
_refine_ls_restrained_S_all 1.230
_refine_ls_R_factor_all 0.0794
_refine_ls_R_factor_gt 0.0522
_refine_ls_shift/su_max 0.000
_refine_ls_shift/su_mean 0.000
_refine_ls_structure_factor_coef Fsqd
_refine_ls_weighting_details 'calc w=1/[\s^2^(Fo^2^)+(0.1000P)^2^+0.0000P] where P=(Fo^2^+2Fc^2^)/3'
_refine_ls_weighting_scheme calc
_refine_ls_wR_factor_gt 0.1566
_refine_ls_wR_factor_ref 0.2009
_reflns_number_gt 4390
_reflns_number_total 6382
_reflns_threshold_expression >2sigma(I)
_cod_duplicate_entry 7000727
_cod_data_source_file B814774dsup1.cif
_cod_data_source_block compd1
_cod_original_sg_symbol_H-M P-1
_cod_database_code 7027917

loop_
_symmetry_equiv_pos_as_xyz
'x, y, z'
'-x, -y, -z'

loop_
_atom_site_label
_atom_site_type_symbol
_atom_site_fract_x
_atom_site_fract_y
_atom_site_fract_z
_atom_site_U_iso_or_equiv
_atom_site_adp_type
_atom_site_occupancy
_atom_site_symmetry_multiplicity
_atom_site_calc_flag
_atom_site_refinement_flags
S1 S 0.79863(8) 0.34195(5) 0.35624(3) 0.02732(19) Uani 1 1 d .
S2 S 0.71205(8) 0.15686(5) 0.64022(3) 0.02745(19) Uani 1 1 d .
C18 C 0.8357(4) 0.0091(2) 0.77657(14) 0.0348(6) Uani 1 1 d .
H18A H 0.9133 -0.0444 0.7390 0.042 Uiso 1 1 calc R
C2 C 0.7694(4) 0.2923(2) 0.19661(15) 0.0373(6) Uani 1 1 d .
H2A H 0.7631 0.2166 0.2185 0.045 Uiso 1 1 calc R
C8 C 0.6934(4) 0.4942(2) -0.16916(15) 0.0351(6) Uani 1 1 d .
H8A H 0.6808 0.4212 -0.1451 0.042 Uiso 1 1 calc R
C20 C 0.6709(4) 0.0027(2) 1.16963(15) 0.0362(6) Uani 1 1 d .
H20A H 0.5914 0.0741 1.1478 0.043 Uiso 1 1 calc R
C12 C 0.7373(4) 0.6894(2) -0.15614(15) 0.0390(6) Uani 1 1 d .
H12A H 0.7521 0.7476 -0.1230 0.047 Uiso 1 1 calc R
C14 C 0.5970(4) 0.2001(2) 0.80339(15) 0.0366(6) Uani 1 1 d .
H14A H 0.5166 0.2729 0.7838 0.044 Uiso 1 1 calc R
C6 C 0.8031(4) 0.4898(2) 0.21551(15) 0.0371(6) Uani 1 1 d .
H6A H 0.8205 0.5451 0.2503 0.045 Uiso 1 1 calc R
C24 C 0.9074(4) -0.1894(2) 1.14955(15) 0.0380(6) Uani 1 1 d .
H24A H 0.9852 -0.2470 1.1144 0.046 Uiso 1 1 calc R
C21 C 0.6690(3) -0.0195(2) 1.25414(15) 0.0356(6) Uani 1 1 d .
H21A H 0.5884 0.0360 1.2896 0.043 Uiso 1 1 calc R
C17 C 0.8371(4) -0.0197(2) 0.86057(14) 0.0362(6) Uani 1 1 d .
H17A H 0.9170 -0.0927 0.8803 0.043 Uiso 1 1 calc R
C9 C 0.6844(3) 0.5178(2) -0.25334(15) 0.0339(6) Uani 1 1 d .
H9A H 0.6637 0.4616 -0.2862 0.041 Uiso 1 1 calc R
C11 C 0.7312(4) 0.7129(2) -0.24102(15) 0.0370(6) Uani 1 1 d .
H11A H 0.7438 0.7858 -0.2652 0.044 Uiso 1 1 calc R
C3 C 0.7573(4) 0.3210(3) 0.11253(16) 0.0413(7) Uani 1 1 d .
H3A H 0.7421 0.2650 0.0776 0.050 Uiso 1 1 calc R
C15 C 0.5990(4) 0.1709(3) 0.88761(15) 0.0413(7) Uani 1 1 d .
H15A H 0.5211 0.2243 0.9251 0.050 Uiso 1 1 calc R
N3 N 0.7366(3) 0.5615(2) -0.03272(13) 0.0394(5) Uani 1 1 d .
C5 C 0.7891(4) 0.5200(2) 0.13188(15) 0.0396(6) Uani 1 1 d .
H5A H 0.7938 0.5962 0.1102 0.048 Uiso 1 1 calc R
O3 O 0.9139(2) 0.40264(17) 0.38501(10) 0.0343(4) Uani 1 1 d .
C23 C 0.9065(4) -0.2111(2) 1.23509(15) 0.0370(6) Uani 1 1 d .
H23A H 0.9847 -0.2826 1.2576 0.044 Uiso 1 1 calc R
O6 O 0.5959(2) 0.09753(16) 0.60982(10) 0.0333(4) Uani 1 1 d .
N1 N 0.7015(3) 0.6465(2) -0.37858(13) 0.0302(5) Uani 1 1 d .
N6 N 0.8027(3) -0.0646(2) 1.02821(13) 0.0388(5) Uani 1 1 d .
O5 O 0.6409(3) 0.29093(17) 0.63179(11) 0.0410(5) Uani 1 1 d .
N2 N 0.7528(3) 0.4556(2) -0.00686(13) 0.0414(6) Uani 1 1 d .
O4 O 0.8921(2) 0.10747(19) 0.60525(11) 0.0412(5) Uani 1 1 d .
O2 O 0.8688(3) 0.20851(17) 0.36508(11) 0.0391(5) Uani 1 1 d .
C4 C 0.7680(4) 0.4346(2) 0.08082(15) 0.0346(6) Uani 1 1 d .
N5 N 0.7095(3) 0.0403(2) 1.00371(13) 0.0416(6) Uani 1 1 d .
C1 C 0.7910(3) 0.3765(2) 0.24763(14) 0.0278(5) Uani 1 1 d .
N4 N 0.7903(3) -0.1453(2) 1.37612(13) 0.0300(5) Uani 1 1 d .
C10 C 0.7063(3) 0.6262(2) -0.28893(14) 0.0275(5) Uani 1 1 d .
C7 C 0.7213(3) 0.5799(2) -0.12034(14) 0.0315(5) Uani 1 1 d .
O1 O 0.6191(2) 0.39232(18) 0.39137(11) 0.0391(5) Uani 1 1 d .
C13 C 0.7146(3) 0.1208(2) 0.74883(14) 0.0285(5) Uani 1 1 d .
C22 C 0.7893(3) -0.1261(2) 1.28567(14) 0.0292(5) Uani 1 1 d .
C16 C 0.7188(4) 0.0607(2) 0.91548(15) 0.0342(6) Uani 1 1 d .
C19 C 0.7907(3) -0.0808(2) 1.11686(14) 0.0325(6) Uani 1 1 d .
O1W O 0.8006(4) 0.8500(2) -0.43904(14) 0.0428(5) Uani 1 1 d .
O2W O 0.6113(3) 0.1000(2) 0.43192(13) 0.0425(5) Uani 1 1 d .
O3W O 0.8929(3) 0.4048(2) 0.56521(14) 0.0422(5) Uani 1 1 d .
O4W O 0.6975(3) -0.3493(2) 1.43226(15) 0.0470(5) Uani 1 1 d .
H1C H 0.603(5) 0.106(3) 0.482(2) 0.050(10) Uiso 1 1 d .
H1E H 0.907(5) 0.404(3) 0.516(2) 0.052(10) Uiso 1 1 d .
H1H H 0.815(5) 0.380(3) 0.579(2) 0.036(9) Uiso 1 1 d .
H1X H 0.771(6) -0.422(4) 1.424(3) 0.089(15) Uiso 1 1 d .
H1A H 0.890(7) 0.847(4) -0.431(3) 0.088(17) Uiso 1 1 d .
H1D H 0.691(5) 0.113(3) 0.413(2) 0.046(10) Uiso 1 1 d .
H1Y H 0.601(6) -0.368(4) 1.424(3) 0.080(14) Uiso 1 1 d .
H1B H 0.746(7) 0.917(5) -0.433(3) 0.097(18) Uiso 1 1 d .
H4A H 0.727(3) 0.705(2) -0.3939(15) 0.014(6) Uiso 1 1 d .
H4B H 0.767(4) 0.577(3) -0.4024(17) 0.029(7) Uiso 1 1 d .
H4D H 0.731(4) -0.087(3) 1.3993(19) 0.037(9) Uiso 1 1 d .
H4E H 0.752(4) -0.216(3) 1.3901(18) 0.040(8) Uiso 1 1 d .
H4C H 0.580(4) 0.659(3) -0.3943(19) 0.043(8) Uiso 1 1 d .
H4F H 0.906(5) -0.165(3) 1.392(2) 0.054(10) Uiso 1 1 d .

loop_
_atom_site_aniso_label
_atom_site_aniso_U_11
_atom_site_aniso_U_22
_atom_site_aniso_U_33
_atom_site_aniso_U_23
_atom_site_aniso_U_13
_atom_site_aniso_U_12
S1 0.0269(3) 0.0318(3) 0.0249(3) -0.0003(2) -0.0026(2) -0.0118(3)
S2 0.0301(3) 0.0320(3) 0.0238(3) -0.0001(2) -0.0028(2) -0.0149(3)
C18 0.0371(14) 0.0347(14) 0.0290(12) -0.0036(10) 0.0010(10) -0.0072(11)
C2 0.0509(16) 0.0295(13) 0.0354(13) 0.0015(10) -0.0079(12) -0.0174(12)
C8 0.0440(15) 0.0334(14) 0.0309(12) 0.0039(10) -0.0037(11) -0.0176(12)
C20 0.0402(15) 0.0367(14) 0.0302(12) 0.0019(10) -0.0025(11) -0.0112(12)
C12 0.0517(17) 0.0397(15) 0.0337(13) -0.0054(11) -0.0056(12) -0.0243(13)
C14 0.0398(15) 0.0363(14) 0.0306(12) 0.0011(10) -0.0055(11) -0.0078(11)
C6 0.0503(16) 0.0356(14) 0.0320(12) -0.0010(11) -0.0089(11) -0.0213(12)
C24 0.0416(15) 0.0362(14) 0.0329(12) -0.0041(11) 0.0011(11) -0.0087(12)
C21 0.0344(14) 0.0377(14) 0.0334(12) -0.0016(11) -0.0006(10) -0.0104(11)
C17 0.0450(16) 0.0327(14) 0.0285(12) 0.0021(10) -0.0024(11) -0.0102(12)
C9 0.0395(14) 0.0362(14) 0.0320(12) -0.0040(10) -0.0029(10) -0.0197(11)
C11 0.0453(16) 0.0348(14) 0.0348(13) 0.0009(11) -0.0030(11) -0.0189(12)
C3 0.0604(19) 0.0366(15) 0.0311(13) -0.0045(11) -0.0088(12) -0.0195(13)
C15 0.0460(17) 0.0385(15) 0.0315(12) -0.0030(11) 0.0028(11) -0.0042(12)
N3 0.0504(14) 0.0434(14) 0.0265(10) 0.0012(9) -0.0059(10) -0.0177(11)
C5 0.0553(18) 0.0333(14) 0.0355(13) 0.0026(11) -0.0076(12) -0.0211(13)
O3 0.0330(10) 0.0429(11) 0.0313(9) -0.0021(7) -0.0037(7) -0.0179(8)
C23 0.0383(14) 0.0336(14) 0.0371(13) -0.0015(11) -0.0017(11) -0.0094(11)
O6 0.0335(10) 0.0408(10) 0.0303(8) -0.0040(7) -0.0030(7) -0.0179(8)
N1 0.0295(12) 0.0368(13) 0.0266(10) 0.0033(9) -0.0044(8) -0.0142(10)
N6 0.0500(14) 0.0412(13) 0.0245(10) 0.0011(9) -0.0036(9) -0.0142(11)
O5 0.0574(13) 0.0309(10) 0.0381(10) 0.0031(8) -0.0090(9) -0.0181(9)
N2 0.0564(16) 0.0402(13) 0.0272(11) 0.0014(9) -0.0042(10) -0.0156(11)
O4 0.0308(10) 0.0617(13) 0.0357(9) -0.0042(9) 0.0025(8) -0.0221(9)
O2 0.0482(12) 0.0347(10) 0.0353(9) 0.0080(8) -0.0093(8) -0.0148(9)
C4 0.0408(15) 0.0372(14) 0.0266(12) -0.0016(10) -0.0019(10) -0.0139(11)
N5 0.0525(15) 0.0429(13) 0.0271(11) 0.0008(9) -0.0026(10) -0.0129(11)
C1 0.0289(12) 0.0296(13) 0.0253(11) -0.0013(9) -0.0026(9) -0.0097(10)
N4 0.0297(12) 0.0370(13) 0.0250(10) 0.0007(9) -0.0049(9) -0.0125(10)
C10 0.0252(12) 0.0349(13) 0.0241(11) 0.0006(9) -0.0025(9) -0.0120(10)
C7 0.0354(14) 0.0314(13) 0.0267(11) 0.0014(10) -0.0048(10) -0.0096(11)
O1 0.0275(10) 0.0518(12) 0.0388(10) -0.0049(9) 0.0008(8) -0.0145(9)
C13 0.0334(13) 0.0320(13) 0.0239(11) -0.0003(9) -0.0036(9) -0.0153(10)
C22 0.0292(12) 0.0375(14) 0.0253(11) 0.0012(10) -0.0027(9) -0.0170(11)
C16 0.0426(15) 0.0333(14) 0.0280(12) -0.0035(10) -0.0015(11) -0.0139(11)
C19 0.0348(14) 0.0384(14) 0.0271(12) 0.0003(10) -0.0038(10) -0.0154(11)
O1W 0.0416(13) 0.0357(12) 0.0528(12) 0.0029(9) -0.0114(10) -0.0137(10)
O2W 0.0501(14) 0.0550(13) 0.0299(10) -0.0026(9) -0.0027(10) -0.0272(11)
O3W 0.0467(13) 0.0489(12) 0.0368(11) -0.0045(9) -0.0007(9) -0.0236(10)
O4W 0.0458(13) 0.0319(11) 0.0648(14) 0.0011(10) -0.0108(11) -0.0135(10)

loop_
_atom_type_symbol
_atom_type_description
_atom_type_scat_dispersion_real
_atom_type_scat_dispersion_imag
_atom_type_scat_source
C C 0.0033 0.0016 'International Tables Vol C Tables 4.2.6.8 and 6.1.1.4'
H H 0.0000 0.0000 'International Tables Vol C Tables 4.2.6.8 and 6.1.1.4'
N N 0.0061 0.0033 'International Tables Vol C Tables 4.2.6.8 and 6.1.1.4'
O O 0.0106 0.0060 'International Tables Vol C Tables 4.2.6.8 and 6.1.1.4'
S S 0.1246 0.1234 'International Tables Vol C Tables 4.2.6.8 and 6.1.1.4'

loop_
_geom_angle_atom_site_label_1
_geom_angle_atom_site_label_2
_geom_angle_atom_site_label_3
_geom_angle
O1 S1 O2 113.35(12)
O1 S1 O3 112.20(11)
O2 S1 O3 112.79(11)
O1 S1 C1 105.72(11)
O2 S1 C1 105.61(11)
O3 S1 C1 106.43(11)
O4 S2 O5 113.17(12)
O4 S2 O6 112.59(11)
O5 S2 O6 111.95(11)
O4 S2 C13 106.72(12)
O5 S2 C13 105.77(11)
O6 S2 C13 105.98(11)
C17 C18 C13 118.8(2)
C1 C2 C3 119.7(2)
C9 C8 C7 119.7(2)
C21 C20 C19 120.4(2)
C7 C12 C11 120.5(2)
C13 C14 C15 119.6(2)
C5 C6 C1 120.0(2)
C23 C24 C19 119.6(2)
C20 C21 C22 119.0(2)
C18 C17 C16 119.7(2)
C8 C9 C10 119.7(2)
C10 C11 C12 118.8(2)
C2 C3 C4 119.3(2)
C14 C15 C16 119.3(2)
N2 N3 C7 113.7(2)
C6 C5 C4 118.9(2)
C22 C23 C24 119.2(2)
N5 N6 C19 112.6(2)
N3 N2 C4 114.9(2)
C5 C4 C3 121.3(2)
C5 C4 N2 123.7(2)
C3 C4 N2 115.0(2)
N6 N5 C16 114.4(2)
C2 C1 C6 120.8(2)
C2 C1 S1 119.67(19)
C6 C1 S1 119.52(18)
C11 C10 C9 121.1(2)
C11 C10 N1 120.6(2)
C9 C10 N1 118.3(2)
C12 C7 C8 120.0(2)
C12 C7 N3 116.5(2)
C8 C7 N3 123.4(2)
C14 C13 C18 121.4(2)
C14 C13 S2 120.00(19)
C18 C13 S2 118.60(18)
C23 C22 C21 121.8(2)
C23 C22 N4 120.1(2)
C21 C22 N4 118.1(2)
C17 C16 C15 121.3(2)
C17 C16 N5 124.3(2)
C15 C16 N5 114.4(2)
C20 C19 C24 119.8(2)
C20 C19 N6 124.1(2)
C24 C19 N6 116.1(2)

loop_
_geom_bond_atom_site_label_1
_geom_bond_atom_site_label_2
_geom_bond_distance
S1 O1 1.443(2)
S1 O2 1.449(2)
S1 O3 1.4552(18)
S1 C1 1.782(2)
S2 O4 1.445(2)
S2 O5 1.455(2)
S2 O6 1.4617(18)
S2 C13 1.782(2)
C18 C17 1.380(3)
C18 C13 1.406(3)
C2 C1 1.378(3)
C2 C3 1.386(3)
C8 C9 1.378(3)
C8 C7 1.391(3)
C20 C21 1.377(3)
C20 C19 1.388(4)
C12 C7 1.386(4)
C12 C11 1.387(3)
C14 C13 1.375(3)
C14 C15 1.384(3)
C6 C5 1.383(3)
C6 C1 1.396(3)
C24 C23 1.393(3)
C24 C19 1.397(4)
C21 C22 1.387(3)
C17 C16 1.387(4)
C9 C10 1.390(3)
C11 C10 1.380(3)
C3 C4 1.393(4)
C15 C16 1.391(4)
N3 N2 1.226(3)
N3 C7 1.434(3)
C5 C4 1.388(4)
C23 C22 1.368(3)
N1 C10 1.459(3)
N6 N5 1.251(3)
N6 C19 1.435(3)
N2 C4 1.437(3)
N5 C16 1.433(3)
N4 C22 1.469(3)
